data_7204683
loop_
_publ_author_name
'Fernando S. Delgado'
'Joaqu\'in Sanchiz'
'Catalina Ruiz-P\'erez'
'Francesc Lloret'
'Miguel Julve'

_publ_section_title
;
 High-dimensional malonate-based materials: Synthesis, crystal
 structures and magnetic properties of
 [M2(mal)2(L)(H2O)2]n&#x00B7;n(H2O) M = Zn(II), Co(II); H2mal = malonic
 acid, L = pyrimidine, pyrazine
;
_journal_issue 48
_journal_name_full CrystEngComm
_journal_page_first 280
_journal_page_last 284
_journal_paper_doi 10.1039/b305356c
_journal_volume 5
_journal_year 2003
_chemical_formula_sum 'C5 H6 N O5 Zn'
_chemical_formula_weight 225.48
_space_group_IT_number 14
_symmetry_cell_setting monoclinic
_symmetry_space_group_name_Hall '-P 2yn'
_symmetry_space_group_name_H-M 'P 1 21/n 1'
_atom_sites_solution_hydrogens geom
_atom_sites_solution_primary direct
_atom_sites_solution_secondary difmap
_audit_creation_method SHELXL-97
_cell_angle_alpha 90.00
_cell_angle_beta 92.232(16)
_cell_angle_gamma 90.00
_cell_formula_units_Z 4
_cell_length_a 6.9461(12)
_cell_length_b 14.269(3)
_cell_length_c 7.4320(10)
_cell_measurement_temperature 293(2)
_cell_volume 736.1(2)
_computing_cell_refinement 'Dirax/lsq (Duisenberg & Schreurs, 1989-2000)'
_computing_data_collection 'Collect (Nonius BV, 1997-2000)'
_computing_data_reduction 'EvalCCD (Duisenberg & Schreurs 1990-2000)'
_computing_publication_material 'WinGX publication routines (Farrugia, 1999)'
_computing_structure_refinement 'SHELXL-97 (Sheldrick, 1997)'
_computing_structure_solution 'SHELXS-97 (Sheldrick, 1997)'
_diffrn_ambient_temperature 293(2)
_diffrn_detector_area_resol_mean 9
_diffrn_measured_fraction_theta_full 0.986
_diffrn_measured_fraction_theta_max 0.986
_diffrn_measurement_device_type KappaCCD
_diffrn_measurement_method 'CCD rotation images, thick slices'
_diffrn_radiation_monochromator graphite
_diffrn_radiation_source 'fine-focus sealed tube'
_diffrn_radiation_type MoK\a
_diffrn_radiation_wavelength 0.71073
_diffrn_reflns_av_R_equivalents 0.0882
_diffrn_reflns_av_sigmaI/netI 0.1924
_diffrn_reflns_limit_h_max 4
_diffrn_reflns_limit_h_min -9
_diffrn_reflns_limit_k_max 18
_diffrn_reflns_limit_k_min -20
_diffrn_reflns_limit_l_max 10
_diffrn_reflns_limit_l_min -9
_diffrn_reflns_number 4877
_diffrn_reflns_theta_full 30.01
_diffrn_reflns_theta_max 30.01
_diffrn_reflns_theta_min 6.43
_exptl_absorpt_coefficient_mu 3.317
_exptl_absorpt_correction_type none
_exptl_crystal_colour colorless
_exptl_crystal_density_diffrn 2.035
_exptl_crystal_density_method 'not measured'
_exptl_crystal_description 'rhombic prism'
_exptl_crystal_F_000 452
_exptl_crystal_size_max 0.11
_exptl_crystal_size_mid 0.11
_exptl_crystal_size_min 0.40
_refine_diff_density_max 0.988
_refine_diff_density_min -0.614
_refine_diff_density_rms 0.147
_refine_ls_extinction_method none
_refine_ls_goodness_of_fit_ref 0.923
_refine_ls_hydrogen_treatment mixed
_refine_ls_matrix_type full
_refine_ls_number_parameters 125
_refine_ls_number_reflns 2124
_refine_ls_number_restraints 0
_refine_ls_restrained_S_all 0.923
_refine_ls_R_factor_all 0.1360
_refine_ls_R_factor_gt 0.0518
_refine_ls_shift/su_max 0.000
_refine_ls_shift/su_mean 0.000
_refine_ls_structure_factor_coef Fsqd
_refine_ls_weighting_details 'calc w==1/[\s^2^(Fo^2^)+(0.0276P)^2^+0.0000P] where P==(Fo^2^+2Fc^2^)/3'
_refine_ls_weighting_scheme calc
_refine_ls_wR_factor_gt 0.0857
_refine_ls_wR_factor_ref 0.0969
_reflns_number_gt 1080
_reflns_number_total 2124
_reflns_threshold_expression >2sigma(I)
_cod_data_source_file b305356c.txt
_cod_data_source_block COMPOUND3
_cod_original_cell_volume 736.0(2)
_cod_original_sg_symbol_H-M 'P 21/n'
_cod_database_code 7204683

loop_
_symmetry_equiv_pos_as_xyz
'x, y, z'
'-x+1/2, y+1/2, -z+1/2'
'-x, -y, -z'
'x-1/2, -y-1/2, z-1/2'

loop_
_atom_site_label
_atom_site_type_symbol
_atom_site_fract_x
_atom_site_fract_y
_atom_site_fract_z
_atom_site_U_iso_or_equiv
_atom_site_adp_type
_atom_site_occupancy
_atom_site_symmetry_multiplicity
_atom_site_calc_flag
_atom_site_refinement_flags
_atom_site_disorder_assembly
_atom_site_disorder_group
Zn1 Zn 0.16201(8) 0.30863(4) 0.41903(7) 0.01714(18) Uani 1 1 d . . .
C1 C 0.4175(7) 0.1605(4) 0.5881(6) 0.0185(11) Uani 1 1 d . . .
C2 C 0.3842(8) 0.1086(3) 0.4090(5) 0.0230(12) Uani 1 1 d . . .
H1 H 0.4712 0.0555 0.4068 0.028 Uiso 1 1 calc R . .
H2 H 0.2537 0.0843 0.4035 0.028 Uiso 1 1 calc R . .
C3 C 0.4131(7) 0.1676(3) 0.2437(6) 0.0184(11) Uani 1 1 d . . .
O1 O 0.3285(5) 0.2361(2) 0.6092(4) 0.0262(8) Uani 1 1 d . . .
O2 O 0.3356(5) 0.2478(2) 0.2299(4) 0.0215(8) Uani 1 1 d . . .
O3 O 0.5257(5) 0.1225(2) 0.7055(4) 0.0258(8) Uani 1 1 d . . .
O4 O 0.5140(5) 0.1321(2) 0.1258(4) 0.0237(8) Uani 1 1 d . . .
C10 C 0.5469(8) 0.4249(4) 0.4092(7) 0.0295(13) Uani 1 1 d . . .
C11 C 0.3232(8) 0.5040(4) 0.5548(7) 0.0277(12) Uani 1 1 d . . .
N1 N 0.3672(6) 0.4279(3) 0.4628(5) 0.0206(9) Uani 1 1 d . . .
O1W O -0.0330(6) 0.1893(3) 0.4130(6) 0.0264(9) Uani 1 1 d . . .
H11 H 0.179(8) 0.509(4) 0.589(6) 0.052(16) Uiso 1 1 d . . .
H10 H 0.587(7) 0.375(4) 0.350(5) 0.024(14) Uiso 1 1 d . . .
H1W H -0.087(7) 0.195(4) 0.493(7) 0.021(16) Uiso 1 1 d . . .
H2W H -0.108(8) 0.203(4) 0.325(8) 0.034(17) Uiso 1 1 d . . .

loop_
_atom_site_aniso_label
_atom_site_aniso_U_11
_atom_site_aniso_U_22
_atom_site_aniso_U_33
_atom_site_aniso_U_23
_atom_site_aniso_U_13
_atom_site_aniso_U_12
Zn1 0.0184(3) 0.0175(3) 0.0156(3) -0.0006(3) 0.00145(19) 0.0008(3)
C1 0.021(3) 0.022(3) 0.013(2) 0.003(2) 0.003(2) -0.005(2)
C2 0.037(3) 0.014(3) 0.018(2) 0.000(2) 0.001(2) 0.004(2)
C3 0.016(3) 0.023(3) 0.016(2) -0.0013(19) -0.001(2) -0.004(2)
O1 0.032(2) 0.025(2) 0.0209(17) -0.0032(15) -0.0036(16) 0.0167(19)
O2 0.032(2) 0.0141(19) 0.0192(15) 0.0032(14) 0.0075(15) 0.0089(17)
O3 0.037(2) 0.021(2) 0.0182(16) 0.0010(14) -0.0089(15) 0.0030(17)
O4 0.024(2) 0.024(2) 0.0235(17) 0.0000(15) 0.0107(15) 0.0023(16)
C10 0.026(3) 0.019(3) 0.044(3) -0.017(3) 0.014(3) -0.001(3)
C11 0.020(3) 0.021(3) 0.043(3) -0.006(3) 0.009(3) -0.001(3)
N1 0.019(2) 0.016(2) 0.027(2) -0.0004(18) 0.0013(18) -0.0056(19)
O1W 0.031(2) 0.028(2) 0.0201(19) -0.0009(19) 0.0014(19) -0.001(2)

loop_
_atom_type_symbol
_atom_type_description
_atom_type_scat_dispersion_real
_atom_type_scat_dispersion_imag
_atom_type_scat_source
C C 0.0033 0.0016 'International Tables Vol C Tables 4.2.6.8 and 6.1.1.4'
H H 0.0000 0.0000 'International Tables Vol C Tables 4.2.6.8 and 6.1.1.4'
N N 0.0061 0.0033 'International Tables Vol C Tables 4.2.6.8 and 6.1.1.4'
O O 0.0106 0.0060 'International Tables Vol C Tables 4.2.6.8 and 6.1.1.4'
Zn Zn 0.2839 1.4301 'International Tables Vol C Tables 4.2.6.8 and 6.1.1.4'

loop_
_geom_angle_atom_site_label_1
_geom_angle_atom_site_label_2
_geom_angle_atom_site_label_3
_geom_angle
_geom_angle_site_symmetry_1
_geom_angle_site_symmetry_3
_geom_angle_publ_flag
O4 Zn1 O3 98.66(13) 4_566 4_565 ?
O4 Zn1 O1 88.71(13) 4_566 . ?
O3 Zn1 O1 172.18(13) 4_565 . ?
O4 Zn1 O2 173.98(13) 4_566 . ?
O3 Zn1 O2 86.54(13) 4_565 . ?
O1 Zn1 O2 85.96(12) . . ?
O4 Zn1 O1W 90.47(14) 4_566 . ?
O3 Zn1 O1W 95.16(15) 4_565 . ?
O1 Zn1 O1W 87.34(16) . . ?
O2 Zn1 O1W 92.06(14) . . ?
O4 Zn1 N1 85.01(13) 4_566 . ?
O3 Zn1 N1 91.16(14) 4_565 . ?
O1 Zn1 N1 86.86(14) . . ?
O2 Zn1 N1 91.90(14) . . ?
O1W Zn1 N1 172.73(15) . . ?
O3 C1 O1 124.7(4) . . ?
O3 C1 C2 117.5(4) . . ?
O1 C1 C2 117.7(4) . . ?
C3 C2 C1 114.6(4) . . ?
O4 C3 O2 123.9(4) . . ?
O4 C3 C2 116.2(4) . . ?
O2 C3 C2 120.0(4) . . ?
C1 O1 Zn1 127.5(3) . . ?
C3 O2 Zn1 125.4(3) . . ?
C1 O3 Zn1 125.0(3) . 4_666 ?
C3 O4 Zn1 131.7(3) . 4_665 ?
N1 C10 C11 122.4(5) . 3_666 ?
N1 C11 C10 122.8(5) . 3_666 ?
C11 N1 C10 114.8(4) . . ?
C11 N1 Zn1 122.7(3) . . ?
C10 N1 Zn1 122.3(3) . . ?

loop_
_geom_bond_atom_site_label_1
_geom_bond_atom_site_label_2
_geom_bond_distance
_geom_bond_site_symmetry_2
_geom_bond_publ_flag
Zn1 O4 2.063(3) 4_566 ?
Zn1 O3 2.065(3) 4_565 ?
Zn1 O1 2.069(3) . ?
Zn1 O2 2.077(3) . ?
Zn1 O1W 2.175(4) . ?
Zn1 N1 2.235(4) . ?
C1 O3 1.253(5) . ?
C1 O1 1.256(6) . ?
C1 C2 1.533(6) . ?
C2 C3 1.509(6) . ?
C3 O4 1.250(5) . ?
C3 O2 1.267(5) . ?
O3 Zn1 2.065(3) 4_666 ?
O4 Zn1 2.063(3) 4_665 ?
C10 N1 1.326(6) . ?
C10 C11 1.377(7) 3_666 ?
C11 N1 1.325(6) . ?
C11 C10 1.377(7) 3_666 ?
